data_1569198
loop_
_publ_author_name
'Clark, Ella F.'
'Kociok-K\"ohn, Gabriele'
'Davidson, Matthew G.'
'Buchard, Antoine'

_publ_section_title
;
 Polymers from sugars and isothiocyanates: ring-opening copolymerization
 of a d-xylose anhydrosugar oxetane
;
_journal_issue 23
_journal_name_full 'Polymer Chemistry'
_journal_page_first 2838
_journal_page_last 2847
_journal_paper_doi 10.1039/D3PY00443K
_journal_volume 14
_journal_year 2023
_chemical_absolute_configuration ad
_chemical_formula_moiety 'C17 H15 F6 N O4 S'
_chemical_formula_sum 'C17 H15 F6 N O4 S'
_chemical_formula_weight 443.36
_space_group_crystal_system monoclinic
_space_group_IT_number 4
_space_group_name_Hall 'P 2yb'
_space_group_name_H-M_alt 'P 1 21 1'
_atom_sites_solution_hydrogens geom
_atom_sites_solution_primary dual
_audit_creation_method SHELXL-2018/3
_audit_update_record
;
2023-03-31 deposited with the CCDC.	2023-05-18 downloaded from the CCDC.
;
_cell_angle_alpha 90
_cell_angle_beta 94.2334(10)
_cell_angle_gamma 90
_cell_formula_units_Z 4
_cell_length_a 5.47055(6)
_cell_length_b 23.5365(3)
_cell_length_c 14.44919(14)
_cell_measurement_reflns_used 15344
_cell_measurement_temperature 150(2)
_cell_measurement_theta_max 72.7930
_cell_measurement_theta_min 4.8330
_cell_volume 1855.37(4)
_computing_cell_refinement 'CrysAlisPro 1.171.42.49 (Rigaku OD, 2022)'
_computing_data_collection 'CrysAlisPro 1.171.42.49 (Rigaku OD, 2022)'
_computing_data_reduction 'CrysAlisPro 1.171.42.49 (Rigaku OD, 2022)'
_computing_molecular_graphics 'shelXle (C.B. Huebschle, rev 1365)'
_computing_structure_refinement 'SHELXL-2018/3 (Sheldrick, 2018)'
_computing_structure_solution 'XT, VERSION 2018/2'
_diffrn_ambient_environment N~2~
_diffrn_ambient_temperature 150.01(10)
_diffrn_detector 'CCD plate'
_diffrn_detector_area_resol_mean 8.1150
_diffrn_detector_type EosS2
_diffrn_measured_fraction_theta_full 1.000
_diffrn_measured_fraction_theta_max 0.991
_diffrn_measurement_device 'four-circle diffractometer'
_diffrn_measurement_device_type 'SuperNova, Dual, Cu at home/near, EosS2'
_diffrn_measurement_method '\w scans'
_diffrn_radiation_monochromator mirror
_diffrn_radiation_probe x-ray
_diffrn_radiation_type 'Cu K\a'
_diffrn_radiation_wavelength 1.54184
_diffrn_reflns_av_R_equivalents 0.0341
_diffrn_reflns_av_unetI/netI 0.0277
_diffrn_reflns_Laue_measured_fraction_full 1.000
_diffrn_reflns_Laue_measured_fraction_max 0.991
_diffrn_reflns_limit_h_max 6
_diffrn_reflns_limit_h_min -6
_diffrn_reflns_limit_k_max 26
_diffrn_reflns_limit_k_min -29
_diffrn_reflns_limit_l_max 17
_diffrn_reflns_limit_l_min -17
_diffrn_reflns_number 29409
_diffrn_reflns_point_group_measured_fraction_full 0.972
_diffrn_reflns_point_group_measured_fraction_max 0.955
_diffrn_reflns_theta_full 67.684
_diffrn_reflns_theta_max 73.045
_diffrn_reflns_theta_min 3.597
_diffrn_source 'micro-focus sealed X-ray tube'
_diffrn_source_type 'SuperNova (Cu) X-ray Source'
_exptl_absorpt_coefficient_mu 2.347
_exptl_absorpt_correction_T_max 1.00000
_exptl_absorpt_correction_T_min 0.88357
_exptl_absorpt_correction_type multi-scan
_exptl_absorpt_process_details
;
CrysAlisPro 1.171.42.49 (Rigaku Oxford Diffraction, 2022)
Empirical absorption correction using spherical harmonics,
implemented in SCALE3 ABSPACK scaling algorithm.
;
_exptl_crystal_colour colourless
_exptl_crystal_density_diffrn 1.587
_exptl_crystal_description plate
_exptl_crystal_F_000 904
_exptl_crystal_size_max 0.180
_exptl_crystal_size_mid 0.160
_exptl_crystal_size_min 0.050
_refine_diff_density_max 0.473
_refine_diff_density_min -0.293
_refine_diff_density_rms 0.042
_refine_ls_abs_structure_details
;
 Flack x determined using 2953 quotients [(I+)-(I-)]/[(I+)+(I-)]
 (Parsons, Flack and Wagner, Acta Cryst. B69 (2013) 249-259).
;
_refine_ls_abs_structure_Flack -0.010(7)
_refine_ls_extinction_method none
_refine_ls_goodness_of_fit_ref 1.011
_refine_ls_hydrogen_treatment constr
_refine_ls_matrix_type full
_refine_ls_number_parameters 527
_refine_ls_number_reflns 7096
_refine_ls_number_restraints 1
_refine_ls_restrained_S_all 1.011
_refine_ls_R_factor_all 0.0343
_refine_ls_R_factor_gt 0.0318
_refine_ls_shift/su_max 0.000
_refine_ls_shift/su_mean 0.000
_refine_ls_structure_factor_coef Fsqd
_refine_ls_weighting_details 'w=1/[\s^2^(Fo^2^)+(0.0490P)^2^+0.3987P] where P=(Fo^2^+2Fc^2^)/3'
_refine_ls_weighting_scheme calc
_refine_ls_wR_factor_gt 0.0795
_refine_ls_wR_factor_ref 0.0809
_reflns_Friedel_coverage 0.880
_reflns_Friedel_fraction_full 0.943
_reflns_Friedel_fraction_max 0.917
_reflns_number_gt 6725
_reflns_number_total 7096
_reflns_threshold_expression 'I > 2\s(I)'
_cod_data_source_file d3py00443k2.cif
_cod_data_source_block s22ab2
_cod_depositor_comments 'Adding full bibliography for 1569198.cif.'
_cod_original_sg_symbol_H-M 'P 21'
_cod_database_code 1569198
_shelx_shelxl_version_number 2018/3
_shelx_space_group_comment
;
The symmetry employed for this shelxl refinement is uniquely defined
by the following loop, which should always be used as a source of
symmetry information in preference to the above space-group names.
They are only intended as comments.
;
_shelx_estimated_absorpt_t_min 0.677
_shelx_estimated_absorpt_t_max 0.892
_oxdiff_exptl_absorpt_empirical_full_min 0.850
_oxdiff_exptl_absorpt_empirical_full_max 1.309
_oxdiff_exptl_absorpt_empirical_details
;
Empirical correction (ABSPACK) includes:
- Absorption correction using spherical harmonics
- Frame scaling
;

loop_
_space_group_symop_operation_xyz
'x, y, z'
'-x, y+1/2, -z'

loop_
_atom_site_label
_atom_site_type_symbol
_atom_site_fract_x
_atom_site_fract_y
_atom_site_fract_z
_atom_site_U_iso_or_equiv
_atom_site_adp_type
_atom_site_occupancy
_atom_site_site_symmetry_order
_atom_site_calc_flag
_atom_site_refinement_flags_posn
_atom_site_refinement_flags_adp
_atom_site_refinement_flags_occupancy
_atom_site_disorder_assembly
_atom_site_disorder_group
S1 S 0.94089(16) 0.74763(4) 0.44289(5) 0.03324(19) Uani 1 1 d . . . . .
N1 N 0.6700(5) 0.65385(12) 0.41624(17) 0.0277(6) Uani 1 1 d . . . . .
O1 O 0.6549(4) 0.70276(10) 0.55442(14) 0.0288(5) Uani 1 1 d . . . . .
O2 O 0.3751(4) 0.63302(9) 0.73967(15) 0.0242(4) Uani 1 1 d . . . . .
O3 O 0.6699(4) 0.56594(9) 0.74729(14) 0.0234(4) Uani 1 1 d . . . . .
O4 O 0.7438(5) 0.58747(10) 0.59500(15) 0.0309(5) Uani 1 1 d . . . . .
F1 F 1.3099(4) 0.56617(12) 0.2128(2) 0.0550(6) Uani 1 1 d . . . . .
F2 F 1.0033(5) 0.51722(10) 0.1637(2) 0.0531(6) Uani 1 1 d . . . . .
F3 F 1.1527(6) 0.57864(13) 0.07427(17) 0.0680(9) Uani 1 1 d . . . . .
F4 F 0.3199(4) 0.70558(10) 0.05723(16) 0.0462(6) Uani 1 1 d . . . . .
F5 F 0.6585(4) 0.74538(11) 0.03068(14) 0.0450(5) Uani 1 1 d . . . . .
F6 F 0.4473(5) 0.77764(9) 0.13787(14) 0.0431(5) Uani 1 1 d . . . . .
C1 C 0.7428(6) 0.69770(13) 0.4709(2) 0.0247(6) Uani 1 1 d . . . . .
C2 C 0.4778(6) 0.66320(14) 0.5888(2) 0.0255(6) Uani 1 1 d . . . . .
H2 H 0.304732 0.676917 0.579419 0.031 Uiso 1 1 calc R U . . .
C3 C 0.5656(5) 0.65623(12) 0.69042(19) 0.0195(6) Uani 1 1 d . . . . .
H3 H 0.637154 0.691771 0.719037 0.023 Uiso 1 1 calc R U . . .
C4 C 0.4841(5) 0.59035(13) 0.79937(19) 0.0219(6) Uani 1 1 d . . . . .
C5 C 0.6000(8) 0.61602(18) 0.8886(2) 0.0406(9) Uani 1 1 d . . . . .
H5A H 0.724397 0.643877 0.873747 0.061 Uiso 1 1 calc R U . . .
H5B H 0.677058 0.585898 0.927451 0.061 Uiso 1 1 calc R U . . .
H5C H 0.473416 0.634836 0.922139 0.061 Uiso 1 1 calc R U . . .
C6 C 0.2952(6) 0.54614(15) 0.8169(2) 0.0297(7) Uani 1 1 d . . . . .
H6A H 0.221219 0.531942 0.757525 0.044 Uiso 1 1 calc R U . . .
H6B H 0.167713 0.562986 0.852474 0.044 Uiso 1 1 calc R U . . .
H6C H 0.373270 0.514621 0.852189 0.044 Uiso 1 1 calc R U . . .
C7 C 0.7531(5) 0.60750(13) 0.6867(2) 0.0218(6) Uani 1 1 d . . . . .
H7 H 0.921854 0.620705 0.707699 0.026 Uiso 1 1 calc R U . . .
C8 C 0.5138(7) 0.60476(15) 0.5503(2) 0.0314(7) Uani 1 1 d . . . . .
H8 H 0.380238 0.578839 0.568184 0.038 Uiso 1 1 calc R U . . .
C9 C 0.5251(9) 0.60518(18) 0.4463(2) 0.0476(11) Uani 1 1 d . . . . .
H9A H 0.600231 0.569353 0.426343 0.057 Uiso 1 1 calc R U . . .
H9B H 0.356848 0.607382 0.416169 0.057 Uiso 1 1 calc R U . . .
C10 C 0.7257(6) 0.65362(14) 0.3203(2) 0.0259(6) Uani 1 1 d . . . . .
C11 C 0.8843(6) 0.61347(14) 0.2891(2) 0.0274(6) Uani 1 1 d . . . . .
H11 H 0.962164 0.586783 0.330834 0.033 Uiso 1 1 calc R U . . .
C12 C 0.9284(6) 0.61274(14) 0.1953(2) 0.0275(6) Uani 1 1 d . . . . .
C13 C 1.0988(7) 0.56887(16) 0.1607(2) 0.0345(7) Uani 1 1 d . . . . .
C14 C 0.8146(6) 0.65126(14) 0.1341(2) 0.0259(6) Uani 1 1 d . . . . .
H14 H 0.846448 0.650757 0.070332 0.031 Uiso 1 1 calc R U . . .
C15 C 0.6526(6) 0.69084(13) 0.1670(2) 0.0250(6) Uani 1 1 d . . . . .
C16 C 0.5196(6) 0.73048(14) 0.0986(2) 0.0268(7) Uani 1 1 d . . . . .
C17 C 0.6063(6) 0.69219(14) 0.2598(2) 0.0260(6) Uani 1 1 d . . . . .
H17 H 0.494688 0.719048 0.281778 0.031 Uiso 1 1 calc R U . . .
S2 S 0.11204(16) 0.48042(4) 0.39896(5) 0.03133(18) Uani 1 1 d . . . . .
N2 N 0.3856(4) 0.38732(11) 0.41772(15) 0.0193(5) Uani 1 1 d . . . . .
O5 O 0.3494(4) 0.44252(9) 0.54673(13) 0.0199(4) Uani 1 1 d . . . . .
O6 O 0.6539(4) 0.38703(10) 0.75516(13) 0.0234(4) Uani 1 1 d . . . . .
O7 O 1.0108(3) 0.42749(10) 0.71428(13) 0.0227(4) Uani 1 1 d . . . . .
O8 O 0.8456(3) 0.39955(10) 0.56652(13) 0.0227(4) Uani 1 1 d . . . . .
F7 F -0.2605(5) 0.26501(14) 0.2575(2) 0.0698(9) Uani 1 1 d . . . . .
F8 F -0.0116(4) 0.22235(10) 0.1733(2) 0.0570(7) Uani 1 1 d . . . . .
F9 F -0.2579(5) 0.28380(12) 0.1152(2) 0.0599(7) Uani 1 1 d . . . . .
F10 F 0.4586(5) 0.38300(13) 0.00427(14) 0.0561(7) Uani 1 1 d . . . . .
F11 F 0.3949(6) 0.46383(12) 0.0627(2) 0.0677(9) Uani 1 1 d . . . . .
F12 F 0.7244(4) 0.41874(12) 0.10243(15) 0.0458(6) Uani 1 1 d . . . . .
C21 C 0.2921(5) 0.43344(13) 0.45665(19) 0.0197(6) Uani 1 1 d . . . . .
C22 C 0.4421(5) 0.39648(12) 0.60627(18) 0.0177(5) Uani 1 1 d . . . . .
H22 H 0.309097 0.372098 0.628819 0.021 Uiso 1 1 calc R U . . .
C23 C 0.5891(5) 0.42691(13) 0.68382(18) 0.0180(5) Uani 1 1 d . . . . .
H23 H 0.507309 0.461807 0.706151 0.022 Uiso 1 1 calc R U . . .
C24 C 0.9030(5) 0.39765(15) 0.7884(2) 0.0247(6) Uani 1 1 d . . . . .
C25 C 0.9116(7) 0.43558(19) 0.8724(2) 0.0395(9) Uani 1 1 d . . . . .
H25A H 0.832731 0.471925 0.855827 0.059 Uiso 1 1 calc R U . . .
H25B H 1.082697 0.442252 0.894797 0.059 Uiso 1 1 calc R U . . .
H25C H 0.825014 0.417258 0.921405 0.059 Uiso 1 1 calc R U . . .
C26 C 1.0355(7) 0.34195(18) 0.8036(3) 0.0461(10) Uani 1 1 d . . . . .
H26A H 1.010819 0.318576 0.747509 0.069 Uiso 1 1 calc R U . . .
H26B H 0.970820 0.321932 0.855977 0.069 Uiso 1 1 calc R U . . .
H26C H 1.210983 0.349093 0.817009 0.069 Uiso 1 1 calc R U . . .
C27 C 0.8329(5) 0.43871(13) 0.64177(18) 0.0186(5) Uani 1 1 d . . . . .
H27 H 0.842487 0.478927 0.619998 0.022 Uiso 1 1 calc R U . . .
C28 C 0.6372(5) 0.36280(13) 0.56220(18) 0.0187(5) Uani 1 1 d . . . . .
H28 H 0.676398 0.327699 0.599358 0.022 Uiso 1 1 calc R U . . .
C29 C 0.5616(5) 0.34693(14) 0.4632(2) 0.0231(6) Uani 1 1 d . . . . .
H29A H 0.709301 0.345250 0.427564 0.028 Uiso 1 1 calc R U . . .
H29B H 0.487093 0.308580 0.461997 0.028 Uiso 1 1 calc R U . . .
C30 C 0.3158(5) 0.37386(13) 0.32232(19) 0.0208(6) Uani 1 1 d . . . . .
C31 C 0.1425(5) 0.33176(13) 0.3043(2) 0.0224(6) Uani 1 1 d . . . . .
H31 H 0.069826 0.313085 0.353671 0.027 Uiso 1 1 calc R U . . .
C32 C 0.0766(5) 0.31722(14) 0.2124(2) 0.0243(6) Uani 1 1 d . . . . .
C33 C -0.1107(6) 0.27173(16) 0.1905(2) 0.0322(7) Uani 1 1 d . . . . .
C34 C 0.1856(5) 0.34403(14) 0.1399(2) 0.0246(6) Uani 1 1 d . . . . .
H34 H 0.139490 0.334168 0.077327 0.030 Uiso 1 1 calc R U . . .
C35 C 0.3617(5) 0.38514(14) 0.1603(2) 0.0241(6) Uani 1 1 d . . . . .
C36 C 0.4844(6) 0.41310(16) 0.0832(2) 0.0304(7) Uani 1 1 d . . . . .
C37 C 0.4291(5) 0.40051(14) 0.2518(2) 0.0233(6) Uani 1 1 d . . . . .
H37 H 0.550456 0.428763 0.265379 0.028 Uiso 1 1 calc R U . . .

loop_
_atom_site_aniso_label
_atom_site_aniso_U_11
_atom_site_aniso_U_22
_atom_site_aniso_U_33
_atom_site_aniso_U_23
_atom_site_aniso_U_13
_atom_site_aniso_U_12
S1 0.0456(5) 0.0277(4) 0.0262(3) 0.0008(3) 0.0015(3) -0.0164(4)
N1 0.0420(15) 0.0220(15) 0.0185(12) 0.0009(10) -0.0023(10) -0.0128(11)
O1 0.0432(13) 0.0213(12) 0.0220(10) -0.0012(9) 0.0031(9) -0.0103(10)
O2 0.0213(10) 0.0219(11) 0.0304(11) 0.0019(8) 0.0083(8) 0.0038(8)
O3 0.0210(10) 0.0249(12) 0.0250(10) 0.0064(8) 0.0067(8) 0.0027(8)
O4 0.0469(13) 0.0225(12) 0.0246(10) -0.0010(9) 0.0126(9) 0.0039(10)
F1 0.0360(12) 0.0541(16) 0.0733(17) -0.0102(13) -0.0075(11) 0.0102(11)
F2 0.0520(14) 0.0251(12) 0.0820(18) -0.0111(11) 0.0044(12) -0.0009(10)
F3 0.104(2) 0.0596(18) 0.0440(13) 0.0157(12) 0.0316(14) 0.0445(17)
F4 0.0451(12) 0.0444(13) 0.0455(12) 0.0081(10) -0.0217(9) -0.0071(10)
F5 0.0535(13) 0.0477(14) 0.0347(10) 0.0225(10) 0.0085(9) 0.0107(11)
F6 0.0602(14) 0.0301(12) 0.0375(11) -0.0013(9) -0.0063(10) 0.0172(10)
C1 0.0348(16) 0.0185(16) 0.0203(13) 0.0017(11) -0.0026(11) -0.0036(12)
C2 0.0264(14) 0.0257(17) 0.0239(14) 0.0050(12) -0.0024(11) -0.0062(12)
C3 0.0213(13) 0.0186(15) 0.0187(12) -0.0024(10) 0.0024(10) -0.0023(10)
C4 0.0241(13) 0.0239(16) 0.0178(12) -0.0014(11) 0.0020(10) -0.0010(11)
C5 0.052(2) 0.046(2) 0.0233(15) -0.0031(15) 0.0011(14) -0.0172(18)
C6 0.0257(15) 0.0285(18) 0.0358(17) 0.0030(13) 0.0098(12) -0.0019(13)
C7 0.0218(13) 0.0219(15) 0.0220(13) 0.0015(11) 0.0031(10) -0.0010(11)
C8 0.0440(18) 0.0293(19) 0.0207(14) -0.0023(13) 0.0009(12) -0.0150(15)
C9 0.079(3) 0.043(2) 0.0211(16) -0.0013(15) 0.0004(16) -0.040(2)
C10 0.0341(16) 0.0244(17) 0.0186(13) 0.0007(11) -0.0030(11) -0.0081(12)
C11 0.0338(16) 0.0229(16) 0.0242(14) 0.0039(12) -0.0063(11) -0.0040(13)
C12 0.0335(16) 0.0211(16) 0.0271(15) 0.0016(12) -0.0032(12) -0.0017(13)
C13 0.0385(18) 0.0291(19) 0.0355(17) 0.0048(15) -0.0006(14) 0.0041(15)
C14 0.0324(16) 0.0243(17) 0.0205(13) 0.0002(12) -0.0012(11) -0.0019(12)
C15 0.0321(15) 0.0194(16) 0.0225(14) 0.0012(11) -0.0040(11) -0.0045(12)
C16 0.0347(16) 0.0236(17) 0.0216(13) 0.0005(12) -0.0014(12) 0.0004(13)
C17 0.0320(15) 0.0244(17) 0.0213(14) -0.0012(12) -0.0009(11) -0.0016(13)
S2 0.0425(4) 0.0253(4) 0.0255(3) 0.0052(3) -0.0020(3) 0.0111(3)
N2 0.0218(11) 0.0208(13) 0.0151(10) -0.0001(9) -0.0002(8) 0.0025(9)
O5 0.0229(10) 0.0180(11) 0.0184(9) -0.0024(8) -0.0003(7) 0.0049(8)
O6 0.0169(9) 0.0346(13) 0.0185(9) 0.0063(8) -0.0007(7) -0.0052(8)
O7 0.0150(9) 0.0353(13) 0.0178(9) 0.0023(8) 0.0016(7) -0.0047(8)
O8 0.0174(9) 0.0318(12) 0.0197(9) -0.0058(8) 0.0055(7) -0.0030(8)
F7 0.0666(17) 0.079(2) 0.0668(17) -0.0295(15) 0.0276(14) -0.0448(16)
F8 0.0394(12) 0.0272(12) 0.102(2) -0.0163(12) -0.0088(12) 0.0036(10)
F9 0.0499(14) 0.0489(16) 0.0751(17) -0.0040(13) -0.0342(13) -0.0069(12)
F10 0.0684(16) 0.0799(19) 0.0215(9) -0.0090(11) 0.0142(10) -0.0244(14)
F11 0.088(2) 0.0543(17) 0.0662(17) 0.0361(14) 0.0399(15) 0.0325(14)
F12 0.0322(10) 0.0700(16) 0.0352(10) 0.0151(10) 0.0031(8) -0.0116(10)
C21 0.0216(13) 0.0195(15) 0.0184(12) 0.0009(11) 0.0033(10) -0.0019(11)
C22 0.0161(12) 0.0206(15) 0.0165(12) 0.0005(10) 0.0016(9) 0.0012(10)
C23 0.0165(12) 0.0215(15) 0.0164(12) -0.0011(10) 0.0032(9) 0.0017(10)
C24 0.0160(13) 0.0346(18) 0.0235(14) 0.0049(12) 0.0008(10) -0.0061(12)
C25 0.0351(18) 0.063(3) 0.0209(15) -0.0049(16) 0.0035(13) -0.0196(17)
C26 0.0282(17) 0.040(2) 0.070(3) 0.0214(19) -0.0028(17) 0.0004(15)
C27 0.0157(12) 0.0220(15) 0.0183(12) -0.0004(11) 0.0023(10) -0.0014(11)
C28 0.0172(12) 0.0211(15) 0.0178(13) 0.0000(10) 0.0014(10) 0.0006(11)
C29 0.0242(14) 0.0220(16) 0.0226(14) -0.0065(11) -0.0010(11) 0.0081(12)
C30 0.0217(13) 0.0244(16) 0.0162(12) -0.0017(11) 0.0014(10) 0.0023(11)
C31 0.0216(13) 0.0221(16) 0.0236(13) -0.0004(11) 0.0031(10) 0.0022(11)
C32 0.0203(13) 0.0252(16) 0.0269(14) -0.0047(12) -0.0013(11) 0.0045(12)
C33 0.0278(16) 0.0312(19) 0.0370(17) -0.0104(14) -0.0020(13) 0.0019(14)
C34 0.0217(14) 0.0307(18) 0.0209(13) -0.0044(12) -0.0026(10) 0.0069(12)
C35 0.0237(14) 0.0288(17) 0.0198(13) 0.0008(12) 0.0024(10) 0.0064(12)
C36 0.0327(16) 0.038(2) 0.0208(14) 0.0048(13) 0.0029(12) 0.0058(14)
C37 0.0230(13) 0.0257(16) 0.0214(13) 0.0013(12) 0.0024(11) 0.0012(12)

loop_
_atom_type_symbol
_atom_type_description
_atom_type_scat_dispersion_real
_atom_type_scat_dispersion_imag
_atom_type_scat_source
C C 0.0181 0.0091 'International Tables Vol C Tables 4.2.6.8 and 6.1.1.4'
H H 0.0000 0.0000 'International Tables Vol C Tables 4.2.6.8 and 6.1.1.4'
N N 0.0311 0.0180 'International Tables Vol C Tables 4.2.6.8 and 6.1.1.4'
O O 0.0492 0.0322 'International Tables Vol C Tables 4.2.6.8 and 6.1.1.4'
F F 0.0727 0.0534 'International Tables Vol C Tables 4.2.6.8 and 6.1.1.4'
S S 0.3331 0.5567 'International Tables Vol C Tables 4.2.6.8 and 6.1.1.4'

loop_
_geom_angle_atom_site_label_1
_geom_angle_atom_site_label_2
_geom_angle_atom_site_label_3
_geom_angle
_geom_angle_site_symmetry_1
_geom_angle_site_symmetry_3
_geom_angle_publ_flag
C1 N1 C10 119.6(3) . . ?
C1 N1 C9 124.5(3) . . ?
C10 N1 C9 115.8(3) . . ?
C1 O1 C2 122.9(2) . . ?
C3 O2 C4 106.6(2) . . ?
C7 O3 C4 108.8(2) . . ?
C7 O4 C8 107.4(2) . . ?
O1 C1 N1 119.3(3) . . ?
O1 C1 S1 116.1(2) . . ?
N1 C1 S1 124.7(2) . . ?
O1 C2 C8 110.5(3) . . ?
O1 C2 C3 103.2(2) . . ?
C8 C2 C3 102.6(3) . . ?
O1 C2 H2 113.2 . . ?
C8 C2 H2 113.2 . . ?
C3 C2 H2 113.2 . . ?
O2 C3 C2 109.6(2) . . ?
O2 C3 C7 104.3(2) . . ?
C2 C3 C7 102.1(2) . . ?
O2 C3 H3 113.3 . . ?
C2 C3 H3 113.3 . . ?
C7 C3 H3 113.3 . . ?
O2 C4 O3 104.3(2) . . ?
O2 C4 C6 109.2(2) . . ?
O3 C4 C6 109.6(3) . . ?
O2 C4 C5 111.3(3) . . ?
O3 C4 C5 109.8(3) . . ?
C6 C4 C5 112.4(3) . . ?
C4 C5 H5A 109.5 . . ?
C4 C5 H5B 109.5 . . ?
H5A C5 H5B 109.5 . . ?
C4 C5 H5C 109.5 . . ?
H5A C5 H5C 109.5 . . ?
H5B C5 H5C 109.5 . . ?
C4 C6 H6A 109.5 . . ?
C4 C6 H6B 109.5 . . ?
H6A C6 H6B 109.5 . . ?
C4 C6 H6C 109.5 . . ?
H6A C6 H6C 109.5 . . ?
H6B C6 H6C 109.5 . . ?
O4 C7 O3 111.2(2) . . ?
O4 C7 C3 107.8(2) . . ?
O3 C7 C3 104.4(2) . . ?
O4 C7 H7 111.1 . . ?
O3 C7 H7 111.1 . . ?
C3 C7 H7 111.1 . . ?
O4 C8 C2 103.2(2) . . ?
O4 C8 C9 110.6(3) . . ?
C2 C8 C9 112.2(3) . . ?
O4 C8 H8 110.2 . . ?
C2 C8 H8 110.2 . . ?
C9 C8 H8 110.2 . . ?
N1 C9 C8 111.1(3) . . ?
N1 C9 H9A 109.4 . . ?
C8 C9 H9A 109.4 . . ?
N1 C9 H9B 109.4 . . ?
C8 C9 H9B 109.4 . . ?
H9A C9 H9B 108.0 . . ?
C11 C10 C17 121.3(3) . . ?
C11 C10 N1 119.9(3) . . ?
C17 C10 N1 118.7(3) . . ?
C10 C11 C12 118.9(3) . . ?
C10 C11 H11 120.5 . . ?
C12 C11 H11 120.5 . . ?
C14 C12 C11 120.8(3) . . ?
C14 C12 C13 120.0(3) . . ?
C11 C12 C13 119.2(3) . . ?
F3 C13 F2 107.8(3) . . ?
F3 C13 F1 107.2(3) . . ?
F2 C13 F1 105.4(3) . . ?
F3 C13 C12 112.4(3) . . ?
F2 C13 C12 111.3(3) . . ?
F1 C13 C12 112.2(3) . . ?
C12 C14 C15 119.2(3) . . ?
C12 C14 H14 120.4 . . ?
C15 C14 H14 120.4 . . ?
C17 C15 C14 120.9(3) . . ?
C17 C15 C16 120.5(3) . . ?
C14 C15 C16 118.6(3) . . ?
F6 C16 F5 107.5(3) . . ?
F6 C16 F4 107.4(3) . . ?
F5 C16 F4 106.1(3) . . ?
F6 C16 C15 112.6(3) . . ?
F5 C16 C15 111.8(3) . . ?
F4 C16 C15 111.1(3) . . ?
C15 C17 C10 118.9(3) . . ?
C15 C17 H17 120.5 . . ?
C10 C17 H17 120.5 . . ?
C21 N2 C30 119.9(2) . . ?
C21 N2 C29 126.3(2) . . ?
C30 N2 C29 113.8(2) . . ?
C21 O5 C22 120.4(2) . . ?
C23 O6 C24 108.0(2) . . ?
C27 O7 C24 110.3(2) . . ?
C28 O8 C27 109.9(2) . . ?
O5 C21 N2 118.0(2) . . ?
O5 C21 S2 118.1(2) . . ?
N2 C21 S2 123.9(2) . . ?
O5 C22 C28 111.7(2) . . ?
O5 C22 C23 103.2(2) . . ?
C28 C22 C23 102.0(2) . . ?
O5 C22 H22 113.0 . . ?
C28 C22 H22 113.0 . . ?
C23 C22 H22 113.0 . . ?
O6 C23 C22 108.4(2) . . ?
O6 C23 C27 103.3(2) . . ?
C22 C23 C27 102.9(2) . . ?
O6 C23 H23 113.7 . . ?
C22 C23 H23 113.7 . . ?
C27 C23 H23 113.7 . . ?
O6 C24 O7 105.4(2) . . ?
O6 C24 C25 110.3(3) . . ?
O7 C24 C25 108.7(3) . . ?
O6 C24 C26 109.4(3) . . ?
O7 C24 C26 108.2(3) . . ?
C25 C24 C26 114.4(3) . . ?
C24 C25 H25A 109.5 . . ?
C24 C25 H25B 109.5 . . ?
H25A C25 H25B 109.5 . . ?
C24 C25 H25C 109.5 . . ?
H25A C25 H25C 109.5 . . ?
H25B C25 H25C 109.5 . . ?
C24 C26 H26A 109.5 . . ?
C24 C26 H26B 109.5 . . ?
H26A C26 H26B 109.5 . . ?
C24 C26 H26C 109.5 . . ?
H26A C26 H26C 109.5 . . ?
H26B C26 H26C 109.5 . . ?
O7 C27 O8 112.1(2) . . ?
O7 C27 C23 104.3(2) . . ?
O8 C27 C23 106.1(2) . . ?
O7 C27 H27 111.3 . . ?
O8 C27 H27 111.3 . . ?
C23 C27 H27 111.3 . . ?
O8 C28 C29 110.7(2) . . ?
O8 C28 C22 104.5(2) . . ?
C29 C28 C22 112.2(2) . . ?
O8 C28 H28 109.8 . . ?
C29 C28 H28 109.8 . . ?
C22 C28 H28 109.8 . . ?
N2 C29 C28 112.8(2) . . ?
N2 C29 H29A 109.0 . . ?
C28 C29 H29A 109.0 . . ?
N2 C29 H29B 109.0 . . ?
C28 C29 H29B 109.0 . . ?
H29A C29 H29B 107.8 . . ?
C37 C30 C31 121.7(3) . . ?
C37 C30 N2 120.3(3) . . ?
C31 C30 N2 117.9(3) . . ?
C30 C31 C32 118.8(3) . . ?
C30 C31 H31 120.6 . . ?
C32 C31 H31 120.6 . . ?
C34 C32 C31 120.6(3) . . ?
C34 C32 C33 119.3(3) . . ?
C31 C32 C33 120.1(3) . . ?
F8 C33 F7 108.6(3) . . ?
F8 C33 F9 105.4(3) . . ?
F7 C33 F9 104.6(3) . . ?
F8 C33 C32 112.7(3) . . ?
F7 C33 C32 112.4(3) . . ?
F9 C33 C32 112.4(3) . . ?
C35 C34 C32 119.2(3) . . ?
C35 C34 H34 120.4 . . ?
C32 C34 H34 120.4 . . ?
C34 C35 C37 121.0(3) . . ?
C34 C35 C36 119.6(3) . . ?
C37 C35 C36 119.4(3) . . ?
F11 C36 F12 107.6(3) . . ?
F11 C36 F10 105.9(3) . . ?
F12 C36 F10 105.7(3) . . ?
F11 C36 C35 112.8(3) . . ?
F12 C36 C35 112.3(2) . . ?
F10 C36 C35 112.1(3) . . ?
C30 C37 C35 118.7(3) . . ?
C30 C37 H37 120.7 . . ?
C35 C37 H37 120.7 . . ?

loop_
_geom_bond_atom_site_label_1
_geom_bond_atom_site_label_2
_geom_bond_distance
_geom_bond_site_symmetry_2
_geom_bond_publ_flag
S1 C1 1.668(3) . ?
N1 C1 1.342(4) . ?
N1 C10 1.442(4) . ?
N1 C9 1.476(4) . ?
O1 C1 1.337(4) . ?
O1 C2 1.457(4) . ?
O2 C3 1.414(4) . ?
O2 C4 1.426(4) . ?
O3 C7 1.411(4) . ?
O3 C4 1.429(4) . ?
O4 C7 1.403(4) . ?
O4 C8 1.430(4) . ?
F1 C13 1.333(4) . ?
F2 C13 1.325(4) . ?
F3 C13 1.324(4) . ?
F4 C16 1.341(4) . ?
F5 C16 1.332(4) . ?
F6 C16 1.320(4) . ?
C2 C8 1.502(5) . ?
C2 C3 1.520(4) . ?
C2 H2 1.0000 . ?
C3 C7 1.542(4) . ?
C3 H3 1.0000 . ?
C4 C6 1.501(4) . ?
C4 C5 1.519(4) . ?
C5 H5A 0.9800 . ?
C5 H5B 0.9800 . ?
C5 H5C 0.9800 . ?
C6 H6A 0.9800 . ?
C6 H6B 0.9800 . ?
C6 H6C 0.9800 . ?
C7 H7 1.0000 . ?
C8 C9 1.510(4) . ?
C8 H8 1.0000 . ?
C9 H9A 0.9900 . ?
C9 H9B 0.9900 . ?
C10 C11 1.381(5) . ?
C10 C17 1.389(4) . ?
C11 C12 1.394(4) . ?
C11 H11 0.9500 . ?
C12 C14 1.382(4) . ?
C12 C13 1.501(5) . ?
C14 C15 1.394(5) . ?
C14 H14 0.9500 . ?
C15 C17 1.382(4) . ?
C15 C16 1.507(4) . ?
C17 H17 0.9500 . ?
S2 C21 1.663(3) . ?
N2 C21 1.341(4) . ?
N2 C30 1.438(3) . ?
N2 C29 1.473(4) . ?
O5 C21 1.333(3) . ?
O5 C22 1.452(3) . ?
O6 C23 1.420(3) . ?
O6 C24 1.433(3) . ?
O7 C27 1.401(3) . ?
O7 C24 1.443(3) . ?
O8 C28 1.429(3) . ?
O8 C27 1.431(3) . ?
F7 C33 1.323(4) . ?
F8 C33 1.314(4) . ?
F9 C33 1.335(4) . ?
F10 C36 1.342(4) . ?
F11 C36 1.316(4) . ?
F12 C36 1.329(4) . ?
C22 C28 1.508(4) . ?
C22 C23 1.511(4) . ?
C22 H22 1.0000 . ?
C23 C27 1.531(4) . ?
C23 H23 1.0000 . ?
C24 C25 1.505(5) . ?
C24 C26 1.506(5) . ?
C25 H25A 0.9800 . ?
C25 H25B 0.9800 . ?
C25 H25C 0.9800 . ?
C26 H26A 0.9800 . ?
C26 H26B 0.9800 . ?
C26 H26C 0.9800 . ?
C27 H27 1.0000 . ?
C28 C29 1.507(4) . ?
C28 H28 1.0000 . ?
C29 H29A 0.9900 . ?
C29 H29B 0.9900 . ?
C30 C37 1.382(4) . ?
C30 C31 1.383(4) . ?
C31 C32 1.393(4) . ?
C31 H31 0.9500 . ?
C32 C34 1.393(5) . ?
C32 C33 1.499(5) . ?
C34 C35 1.382(5) . ?
C34 H34 0.9500 . ?
C35 C37 1.393(4) . ?
C35 C36 1.495(4) . ?
C37 H37 0.9500 . ?

loop_
_geom_torsion_atom_site_label_1
_geom_torsion_atom_site_label_2
_geom_torsion_atom_site_label_3
_geom_torsion_atom_site_label_4
_geom_torsion
_geom_torsion_site_symmetry_1
_geom_torsion_site_symmetry_2
_geom_torsion_site_symmetry_3
_geom_torsion_site_symmetry_4
_geom_torsion_publ_flag
C2 O1 C1 N1 -1.3(4) . . . . ?
C2 O1 C1 S1 179.1(2) . . . . ?
C10 N1 C1 O1 168.3(3) . . . . ?
C9 N1 C1 O1 -9.3(5) . . . . ?
C10 N1 C1 S1 -12.1(4) . . . . ?
C9 N1 C1 S1 170.2(3) . . . . ?
C1 O1 C2 C8 31.3(4) . . . . ?
C1 O1 C2 C3 140.4(3) . . . . ?
C4 O2 C3 C2 136.3(2) . . . . ?
C4 O2 C3 C7 27.6(3) . . . . ?
O1 C2 C3 O2 162.6(2) . . . . ?
C8 C2 C3 O2 -82.5(3) . . . . ?
O1 C2 C3 C7 -87.3(3) . . . . ?
C8 C2 C3 C7 27.6(3) . . . . ?
C3 O2 C4 O3 -35.2(3) . . . . ?
C3 O2 C4 C6 -152.2(2) . . . . ?
C3 O2 C4 C5 83.1(3) . . . . ?
C7 O3 C4 O2 28.8(3) . . . . ?
C7 O3 C4 C6 145.5(2) . . . . ?
C7 O3 C4 C5 -90.5(3) . . . . ?
C8 O4 C7 O3 93.6(3) . . . . ?
C8 O4 C7 C3 -20.3(3) . . . . ?
C4 O3 C7 O4 -127.6(3) . . . . ?
C4 O3 C7 C3 -11.6(3) . . . . ?
O2 C3 C7 O4 108.5(3) . . . . ?
C2 C3 C7 O4 -5.6(3) . . . . ?
O2 C3 C7 O3 -9.8(3) . . . . ?
C2 C3 C7 O3 -124.0(2) . . . . ?
C7 O4 C8 C2 38.3(3) . . . . ?
C7 O4 C8 C9 158.6(3) . . . . ?
O1 C2 C8 O4 68.8(3) . . . . ?
C3 C2 C8 O4 -40.6(3) . . . . ?
O1 C2 C8 C9 -50.3(4) . . . . ?
C3 C2 C8 C9 -159.7(3) . . . . ?
C1 N1 C9 C8 -11.7(6) . . . . ?
C10 N1 C9 C8 170.6(3) . . . . ?
O4 C8 C9 N1 -73.6(4) . . . . ?
C2 C8 C9 N1 41.1(5) . . . . ?
C1 N1 C10 C11 113.9(4) . . . . ?
C9 N1 C10 C11 -68.3(4) . . . . ?
C1 N1 C10 C17 -69.7(4) . . . . ?
C9 N1 C10 C17 108.1(4) . . . . ?
C17 C10 C11 C12 1.4(5) . . . . ?
N1 C10 C11 C12 177.7(3) . . . . ?
C10 C11 C12 C14 -0.4(5) . . . . ?
C10 C11 C12 C13 -179.4(3) . . . . ?
C14 C12 C13 F3 10.7(5) . . . . ?
C11 C12 C13 F3 -170.2(3) . . . . ?
C14 C12 C13 F2 -110.4(4) . . . . ?
C11 C12 C13 F2 68.7(4) . . . . ?
C14 C12 C13 F1 131.8(3) . . . . ?
C11 C12 C13 F1 -49.2(4) . . . . ?
C11 C12 C14 C15 -0.5(5) . . . . ?
C13 C12 C14 C15 178.5(3) . . . . ?
C12 C14 C15 C17 0.4(5) . . . . ?
C12 C14 C15 C16 -176.7(3) . . . . ?
C17 C15 C16 F6 26.4(4) . . . . ?
C14 C15 C16 F6 -156.4(3) . . . . ?
C17 C15 C16 F5 147.5(3) . . . . ?
C14 C15 C16 F5 -35.3(4) . . . . ?
C17 C15 C16 F4 -94.1(3) . . . . ?
C14 C15 C16 F4 83.1(4) . . . . ?
C14 C15 C17 C10 0.5(5) . . . . ?
C16 C15 C17 C10 177.7(3) . . . . ?
C11 C10 C17 C15 -1.5(5) . . . . ?
N1 C10 C17 C15 -177.8(3) . . . . ?
C22 O5 C21 N2 -18.9(4) . . . . ?
C22 O5 C21 S2 161.86(19) . . . . ?
C30 N2 C21 O5 175.9(2) . . . . ?
C29 N2 C21 O5 -4.6(4) . . . . ?
C30 N2 C21 S2 -4.9(4) . . . . ?
C29 N2 C21 S2 174.6(2) . . . . ?
C21 O5 C22 C28 45.6(3) . . . . ?
C21 O5 C22 C23 154.5(2) . . . . ?
C24 O6 C23 C22 138.4(2) . . . . ?
C24 O6 C23 C27 29.7(3) . . . . ?
O5 C22 C23 O6 169.86(19) . . . . ?
C28 C22 C23 O6 -74.2(2) . . . . ?
O5 C22 C23 C27 -81.2(2) . . . . ?
C28 C22 C23 C27 34.8(3) . . . . ?
C23 O6 C24 O7 -22.1(3) . . . . ?
C23 O6 C24 C25 95.0(3) . . . . ?
C23 O6 C24 C26 -138.3(3) . . . . ?
C27 O7 C24 O6 4.4(3) . . . . ?
C27 O7 C24 C25 -113.8(3) . . . . ?
C27 O7 C24 C26 121.4(3) . . . . ?
C24 O7 C27 O8 -101.0(3) . . . . ?
C24 O7 C27 C23 13.4(3) . . . . ?
C28 O8 C27 O7 110.0(2) . . . . ?
C28 O8 C27 C23 -3.2(3) . . . . ?
O6 C23 C27 O7 -26.2(3) . . . . ?
C22 C23 C27 O7 -138.9(2) . . . . ?
O6 C23 C27 O8 92.4(2) . . . . ?
C22 C23 C27 O8 -20.4(3) . . . . ?
C27 O8 C28 C29 146.7(2) . . . . ?
C27 O8 C28 C22 25.7(3) . . . . ?
O5 C22 C28 O8 72.1(3) . . . . ?
C23 C22 C28 O8 -37.5(3) . . . . ?
O5 C22 C28 C29 -47.9(3) . . . . ?
C23 C22 C28 C29 -157.6(2) . . . . ?
C21 N2 C29 C28 -1.1(4) . . . . ?
C30 N2 C29 C28 178.4(2) . . . . ?
O8 C28 C29 N2 -89.0(3) . . . . ?
C22 C28 C29 N2 27.4(4) . . . . ?
C21 N2 C30 C37 82.0(3) . . . . ?
C29 N2 C30 C37 -97.6(3) . . . . ?
C21 N2 C30 C31 -101.2(3) . . . . ?
C29 N2 C30 C31 79.2(3) . . . . ?
C37 C30 C31 C32 -1.8(4) . . . . ?
N2 C30 C31 C32 -178.6(3) . . . . ?
C30 C31 C32 C34 0.9(4) . . . . ?
C30 C31 C32 C33 180.0(3) . . . . ?
C34 C32 C33 F8 80.3(4) . . . . ?
C31 C32 C33 F8 -98.8(4) . . . . ?
C34 C32 C33 F7 -156.5(3) . . . . ?
C31 C32 C33 F7 24.4(5) . . . . ?
C34 C32 C33 F9 -38.8(4) . . . . ?
C31 C32 C33 F9 142.1(3) . . . . ?
C31 C32 C34 C35 0.4(5) . . . . ?
C33 C32 C34 C35 -178.7(3) . . . . ?
C32 C34 C35 C37 -0.8(5) . . . . ?
C32 C34 C35 C36 178.5(3) . . . . ?
C34 C35 C36 F11 101.1(4) . . . . ?
C37 C35 C36 F11 -79.7(4) . . . . ?
C34 C35 C36 F12 -137.2(3) . . . . ?
C37 C35 C36 F12 42.1(4) . . . . ?
C34 C35 C36 F10 -18.3(4) . . . . ?
C37 C35 C36 F10 160.9(3) . . . . ?
C31 C30 C37 C35 1.4(5) . . . . ?
N2 C30 C37 C35 178.1(3) . . . . ?
C34 C35 C37 C30 -0.1(5) . . . . ?
C36 C35 C37 C30 -179.3(3) . . . . ?
